data_7057950
loop_
_publ_author_name
'Palamarciuc, Oleg'
'Milunovi\'c, Miljan N. M.'
'S\^irbu, Angela'
'Stratulat, Elena'
'Pui, Aurel'
'Gligorijevic, Nevenka'
'Radulovic, Sinisa'
'Ko\<z\'i\<sek, Jozef'
'Darvasiov\'a, Denisa'
'Rapta, Peter'
'Enyedy, Eva A.'
'Novitchi, Ghenadie'
'Shova, Sergiu'
'Arion, Vladimir B.'

_publ_section_title
;
 Investigation of the cytotoxic potential of methyl imidazole-derived
 thiosemicarbazones and their copper(ii) complexes with dichloroacetate as
 a co-ligand
;
_journal_issue 3
_journal_name_full 'New Journal of Chemistry'
_journal_page_first 1340
_journal_paper_doi 10.1039/C8NJ04041A
_journal_volume 43
_journal_year 2019
_chemical_formula_moiety 'C9 H14 Cl2 Cu N5 O3 S, H2 O, C2 H Cl2 O2'
_chemical_formula_sum 'C11 H17 Cl4 Cu N5 O6 S'
_chemical_formula_weight 552.70
_space_group_crystal_system monoclinic
_space_group_IT_number 14
_space_group_name_Hall '-P 2ybc'
_space_group_name_H-M_alt 'P 1 21/c 1'
_symmetry_space_group_name_Hall '-P 2ybc'
_symmetry_space_group_name_H-M 'P 1 21/c 1'
_atom_sites_solution_hydrogens mixed
_atom_sites_solution_primary dual
_audit_creation_date 2018-05-20
_audit_creation_method
;
Olex2 1.2
(compiled 2018.05.18 svn.r3508 for OlexSys, GUI svn.r5497)
;
_audit_update_record
;
2018-10-31 deposited with the CCDC.
2018-11-09 downloaded from the CCDC.
;
_cell_angle_alpha 90
_cell_angle_beta 95.6740(10)
_cell_angle_gamma 90
_cell_formula_units_Z 4
_cell_length_a 7.5477(3)
_cell_length_b 17.3408(6)
_cell_length_c 15.7754(6)
_cell_measurement_reflns_used 3567
_cell_measurement_temperature 120(2)
_cell_measurement_theta_max 2.33
_cell_measurement_theta_min 26.10
_cell_volume 2054.62(13)
_computing_cell_refinement 'SAINT v8.34A (Bruker, 2013)'
_computing_data_collection 'SAINT v8.34A (Bruker, 2013)'
_computing_data_reduction 'SAINT v8.34A (Bruker, 2013)'
_computing_molecular_graphics 'Olex2 (Dolomanov et al., 2009)'
_computing_publication_material 'Olex2 (Dolomanov et al., 2009)'
_computing_structure_refinement 'ShelXL (Sheldrick, 2015)'
_computing_structure_solution 'ShelXT (Sheldrick, 2015)'
_diffrn_ambient_temperature 119.91
_diffrn_measured_fraction_theta_full 0.998
_diffrn_measured_fraction_theta_max 0.998
_diffrn_measurement_device_type 'Bruker APEX-II CCD'
_diffrn_measurement_method '\f and \w scans'
_diffrn_radiation_type MoK\a
_diffrn_radiation_wavelength 0.71073
_diffrn_reflns_av_R_equivalents 0.0421
_diffrn_reflns_av_unetI/netI 0.0283
_diffrn_reflns_Laue_measured_fraction_full 0.998
_diffrn_reflns_Laue_measured_fraction_max 0.998
_diffrn_reflns_limit_h_max 9
_diffrn_reflns_limit_h_min -9
_diffrn_reflns_limit_k_max 21
_diffrn_reflns_limit_k_min -21
_diffrn_reflns_limit_l_max 19
_diffrn_reflns_limit_l_min -19
_diffrn_reflns_number 30340
_diffrn_reflns_point_group_measured_fraction_full 0.998
_diffrn_reflns_point_group_measured_fraction_max 0.998
_diffrn_reflns_theta_full 25.242
_diffrn_reflns_theta_max 26.370
_diffrn_reflns_theta_min 2.349
_exptl_absorpt_coefficient_mu 1.724
_exptl_crystal_colour 'clear light green'
_exptl_crystal_colour_lustre clear
_exptl_crystal_colour_modifier light
_exptl_crystal_colour_primary green
_exptl_crystal_density_diffrn 1.787
_exptl_crystal_density_method 'not measured'
_exptl_crystal_description prism
_exptl_crystal_F_000 1116
_exptl_crystal_size_max 0.2
_exptl_crystal_size_mid 0.15
_exptl_crystal_size_min 0.12
_refine_diff_density_max 0.669
_refine_diff_density_min -0.460
_refine_diff_density_rms 0.068
_refine_ls_extinction_method none
_refine_ls_goodness_of_fit_ref 1.056
_refine_ls_hydrogen_treatment constr
_refine_ls_matrix_type full
_refine_ls_number_parameters 255
_refine_ls_number_reflns 4197
_refine_ls_number_restraints 0
_refine_ls_restrained_S_all 1.056
_refine_ls_R_factor_all 0.0340
_refine_ls_R_factor_gt 0.0270
_refine_ls_shift/su_max 0.002
_refine_ls_shift/su_mean 0.000
_refine_ls_structure_factor_coef Fsqd
_refine_ls_weighting_details 'w=1/[\s^2^(Fo^2^)+(0.0263P)^2^+1.1765P] where P=(Fo^2^+2Fc^2^)/3'
_refine_ls_weighting_scheme calc
_refine_ls_wR_factor_gt 0.0599
_refine_ls_wR_factor_ref 0.0626
_reflns_Friedel_coverage 0.000
_reflns_number_gt 3629
_reflns_number_total 4197
_reflns_threshold_expression 'I > 2\s(I)'
_cod_data_source_file c8nj04041a2.cif
_cod_data_source_block ls44__2_0ma
_cod_depositor_comments 'Adding full bibliography for 7057949--7057954.cif.'
_cod_database_code 7057950
_shelx_shelxl_version_number 2018/3
_shelx_space_group_comment
;
The symmetry employed for this shelxl refinement is uniquely defined
by the following loop, which should always be used as a source of
symmetry information in preference to the above space-group names.
They are only intended as comments.
;
_shelx_estimated_absorpt_t_max 0.820
_shelx_estimated_absorpt_t_min 0.724
_olex2_refinement_description
;
1. Fixed Uiso
 At 1.2 times of:
  All C(H) groups, All N(H) groups
 At 1.5 times of:
  All C(H,H) groups, All C(H,H,H) groups, All O(H,H) groups
2.a Riding coordinates:
 O1W(H1WA,H1WB), N2(H2), N4(H4), N5(H5), C9(H2WA,H2WB)
2.b Ternary CH refined with riding coordinates:
 C9(H9), C10(H10)
2.c Aromatic/amide H refined with riding coordinates:
 C2(H2A), C5(H5A)
2.d Idealised Me refined as rotating group:
 C4(H4A,H4B,H4C), C7(H7A,H7B,H7C)
;
_olex2_submission_special_instructions 'No special instructions were received'

loop_
_space_group_symop_operation_xyz
'x, y, z'
'-x, y+1/2, -z+1/2'
'-x, -y, -z'
'x, -y-1/2, z-1/2'

loop_
_atom_site_label
_atom_site_type_symbol
_atom_site_fract_x
_atom_site_fract_y
_atom_site_fract_z
_atom_site_U_iso_or_equiv
_atom_site_adp_type
_atom_site_occupancy
_atom_site_site_symmetry_order
_atom_site_calc_flag
_atom_site_refinement_flags_posn
Cu1 Cu 0.54895(3) 0.40927(2) 0.85186(2) 0.01145(8) Uani 1 1 d .
Cl1 Cl 0.21516(9) 0.47039(3) 0.58432(4) 0.03462(16) Uani 1 1 d .
Cl2 Cl 0.12757(7) 0.30976(3) 0.55814(4) 0.02287(13) Uani 1 1 d .
S1 S 0.52118(7) 0.28146(3) 0.88667(3) 0.01492(12) Uani 1 1 d .
O1 O 0.34613(18) 0.41383(8) 0.76205(9) 0.0138(3) Uani 1 1 d .
O1W O 0.74040(18) 0.40544(8) 0.75652(9) 0.0165(3) Uani 1 1 d .
H1WA H 0.833081 0.428578 0.773755 0.025 Uiso 1 1 d R
H1WB H 0.772141 0.361039 0.747725 0.025 Uiso 1 1 d R
O2 O 0.40073(19) 0.30079(8) 0.70053(10) 0.0195(3) Uani 1 1 d .
N1 N 0.5828(2) 0.52563(10) 0.86402(11) 0.0134(4) Uani 1 1 d .
N2 N 0.6276(2) 0.65061(10) 0.86904(11) 0.0157(4) Uani 1 1 d .
H2 H 0.622751 0.699543 0.854176 0.019 Uiso 1 1 d R
N3 N 0.6896(2) 0.41464(9) 0.96654(11) 0.0125(4) Uani 1 1 d .
N4 N 0.7246(2) 0.34931(9) 1.01373(11) 0.0147(4) Uani 1 1 d .
H4 H 0.796447 0.349886 1.061185 0.018 Uiso 1 1 d R
N5 N 0.6664(2) 0.22261(10) 1.03361(11) 0.0157(4) Uani 1 1 d .
H5 H 0.721842 0.228774 1.084909 0.019 Uiso 1 1 d R
C1 C 0.6879(3) 0.54396(12) 0.93880(13) 0.0138(4) Uani 1 1 d .
C2 C 0.7152(3) 0.62179(12) 0.94233(14) 0.0161(4) Uani 1 1 d .
H2A H 0.781094 0.650004 0.986428 0.019 Uiso 1 1 calc R
C3 C 0.5499(3) 0.59169(11) 0.82291(14) 0.0141(4) Uani 1 1 d .
C4 C 0.4518(3) 0.60108(13) 0.73748(14) 0.0209(5) Uani 1 1 d .
H4A H 0.522547 0.579569 0.694285 0.031 Uiso 1 1 calc GR
H4B H 0.430342 0.656011 0.726026 0.031 Uiso 1 1 calc GR
H4C H 0.337678 0.573882 0.735591 0.031 Uiso 1 1 calc GR
C5 C 0.7439(3) 0.48137(12) 0.99477(13) 0.0148(4) Uani 1 1 d .
H5A H 0.814276 0.488360 1.047552 0.018 Uiso 1 1 calc R
C6 C 0.6437(3) 0.28372(12) 0.98396(13) 0.0136(4) Uani 1 1 d .
C7 C 0.6053(3) 0.14555(12) 1.00844(15) 0.0227(5) Uani 1 1 d .
H7A H 0.478861 0.147484 0.987226 0.034 Uiso 1 1 calc GR
H7B H 0.621539 0.110987 1.057749 0.034 Uiso 1 1 calc GR
H7C H 0.674271 0.126300 0.963407 0.034 Uiso 1 1 calc GR
C8 C 0.3206(3) 0.36204(11) 0.70445(13) 0.0126(4) Uani 1 1 d .
C9 C 0.1676(3) 0.38244(12) 0.63596(14) 0.0178(5) Uani 1 1 d .
H9 H 0.056606 0.389814 0.664760 0.021 Uiso 1 1 calc R
H2WA H 0.038566 0.530062 0.808266 0.027 Uiso 1 1 d R
H2WB H 0.133256 0.467742 0.800506 0.027 Uiso 1 1 d R
Cl3 Cl 1.02453(7) 0.27902(3) 0.86385(4) 0.02570(14) Uani 1 1 d .
Cl4 Cl 1.07622(10) 0.11390(4) 0.84507(4) 0.03945(18) Uani 1 1 d .
O3 O 0.8449(2) 0.26317(9) 0.69549(10) 0.0241(4) Uani 1 1 d .
O4 O 0.9287(2) 0.14343(8) 0.66821(9) 0.0196(3) Uani 1 1 d .
C10 C 1.0670(3) 0.20377(12) 0.79320(14) 0.0198(5) Uani 1 1 d .
H10 H 1.187294 0.213448 0.773937 0.024 Uiso 1 1 calc R
C11 C 0.9318(3) 0.20336(12) 0.71251(13) 0.0161(5) Uani 1 1 d .
O2W O 0.04258(18) 0.48358(8) 0.82047(10) 0.0184(3) Uani 1 1 d .

loop_
_atom_site_aniso_label
_atom_site_aniso_U_11
_atom_site_aniso_U_22
_atom_site_aniso_U_33
_atom_site_aniso_U_23
_atom_site_aniso_U_13
_atom_site_aniso_U_12
Cu1 0.01464(13) 0.00883(13) 0.01035(14) -0.00046(10) -0.00148(10) -0.00064(9)
Cl1 0.0620(4) 0.0136(3) 0.0244(3) 0.0033(2) -0.0149(3) 0.0027(3)
Cl2 0.0294(3) 0.0191(3) 0.0179(3) -0.0036(2) -0.0086(2) -0.0022(2)
S1 0.0200(3) 0.0106(3) 0.0131(3) 0.0002(2) -0.0039(2) -0.0022(2)
O1 0.0160(7) 0.0112(7) 0.0137(8) -0.0020(6) -0.0018(6) 0.0000(6)
O1W 0.0178(7) 0.0123(8) 0.0195(8) -0.0032(6) 0.0019(6) -0.0007(6)
O2 0.0246(8) 0.0137(8) 0.0186(8) -0.0032(6) -0.0057(7) 0.0040(6)
N1 0.0160(8) 0.0109(9) 0.0128(9) -0.0009(7) -0.0005(7) 0.0002(7)
N2 0.0214(9) 0.0089(9) 0.0169(10) -0.0005(7) 0.0029(8) -0.0018(7)
N3 0.0153(8) 0.0112(9) 0.0108(9) 0.0010(7) 0.0005(7) -0.0009(7)
N4 0.0209(9) 0.0115(9) 0.0102(9) 0.0020(7) -0.0052(7) -0.0011(7)
N5 0.0228(9) 0.0112(9) 0.0122(9) 0.0002(7) -0.0026(7) -0.0010(7)
C1 0.0164(10) 0.0134(11) 0.0117(11) -0.0020(8) 0.0017(8) -0.0024(8)
C2 0.0201(10) 0.0138(11) 0.0143(11) -0.0026(9) 0.0012(9) -0.0031(9)
C3 0.0151(10) 0.0124(11) 0.0152(11) 0.0005(8) 0.0033(8) -0.0008(8)
C4 0.0264(12) 0.0155(11) 0.0199(12) 0.0030(9) -0.0017(10) -0.0013(9)
C5 0.0163(10) 0.0167(11) 0.0113(11) -0.0007(8) 0.0009(8) -0.0021(8)
C6 0.0150(10) 0.0127(11) 0.0133(11) -0.0017(8) 0.0023(8) 0.0004(8)
C7 0.0334(13) 0.0115(11) 0.0226(13) 0.0008(9) -0.0001(10) -0.0028(9)
C8 0.0136(10) 0.0114(10) 0.0130(11) 0.0017(8) 0.0017(8) -0.0031(8)
C9 0.0221(11) 0.0156(11) 0.0147(11) -0.0035(9) -0.0022(9) -0.0001(9)
Cl3 0.0294(3) 0.0239(3) 0.0212(3) -0.0091(2) -0.0103(2) 0.0071(2)
Cl4 0.0705(5) 0.0175(3) 0.0251(3) 0.0045(3) -0.0214(3) -0.0015(3)
O3 0.0387(9) 0.0188(9) 0.0130(8) -0.0026(7) -0.0057(7) 0.0114(7)
O4 0.0301(8) 0.0126(8) 0.0148(8) -0.0015(6) -0.0040(7) 0.0013(6)
C10 0.0260(12) 0.0142(11) 0.0188(12) -0.0007(9) 0.0003(10) 0.0020(9)
C11 0.0222(11) 0.0155(11) 0.0107(11) 0.0026(9) 0.0022(9) -0.0013(9)
O2W 0.0201(7) 0.0124(8) 0.0227(9) -0.0009(6) 0.0017(6) 0.0009(6)

loop_
_atom_type_symbol
_atom_type_description
_atom_type_scat_dispersion_real
_atom_type_scat_dispersion_imag
_atom_type_scat_source
C C 0.0033 0.0016 'International Tables Vol C Tables 4.2.6.8 and 6.1.1.4'
H H 0.0000 0.0000 'International Tables Vol C Tables 4.2.6.8 and 6.1.1.4'
Cl Cl 0.1484 0.1585 'International Tables Vol C Tables 4.2.6.8 and 6.1.1.4'
Cu Cu 0.3201 1.2651 'International Tables Vol C Tables 4.2.6.8 and 6.1.1.4'
N N 0.0061 0.0033 'International Tables Vol C Tables 4.2.6.8 and 6.1.1.4'
O O 0.0106 0.0060 'International Tables Vol C Tables 4.2.6.8 and 6.1.1.4'
S S 0.1246 0.1234 'International Tables Vol C Tables 4.2.6.8 and 6.1.1.4'

loop_
_geom_angle_atom_site_label_1
_geom_angle_atom_site_label_2
_geom_angle_atom_site_label_3
_geom_angle
O1 Cu1 S1 97.30(4)
O1 Cu1 O1W 91.47(6)
O1 Cu1 N1 96.22(6)
O1 Cu1 N3 160.86(6)
O1W Cu1 S1 102.54(4)
N1 Cu1 S1 160.88(5)
N1 Cu1 O1W 90.55(6)
N3 Cu1 S1 83.22(5)
N3 Cu1 O1W 107.15(6)
N3 Cu1 N1 79.59(7)
C6 S1 Cu1 97.94(7)
C8 O1 Cu1 122.10(13)
Cu1 O1W H1WA 110.7
Cu1 O1W H1WB 111.6
H1WA O1W H1WB 105.0
C1 N1 Cu1 111.16(13)
C3 N1 Cu1 142.35(15)
C3 N1 C1 106.28(17)
C2 N2 H2 125.5
C3 N2 H2 125.5
C3 N2 C2 109.01(17)
N4 N3 Cu1 120.60(12)
C5 N3 Cu1 118.29(14)
C5 N3 N4 121.11(17)
N3 N4 H4 121.6
C6 N4 N3 116.82(17)
C6 N4 H4 121.6
C6 N5 H5 118.1
C6 N5 C7 123.80(18)
C7 N5 H5 118.1
N1 C1 C5 117.20(18)
C2 C1 N1 109.35(18)
C2 C1 C5 133.5(2)
N2 C2 H2A 127.2
C1 C2 N2 105.56(18)
C1 C2 H2A 127.2
N1 C3 N2 109.79(18)
N1 C3 C4 126.29(19)
N2 C3 C4 123.85(18)
C3 C4 H4A 109.5
C3 C4 H4B 109.5
C3 C4 H4C 109.5
H4A C4 H4B 109.5
H4A C4 H4C 109.5
H4B C4 H4C 109.5
N3 C5 C1 113.62(19)
N3 C5 H5A 123.2
C1 C5 H5A 123.2
N4 C6 S1 121.04(16)
N5 C6 S1 122.77(16)
N5 C6 N4 116.19(19)
N5 C7 H7A 109.5
N5 C7 H7B 109.5
N5 C7 H7C 109.5
H7A C7 H7B 109.5
H7A C7 H7C 109.5
H7B C7 H7C 109.5
O1 C8 C9 112.72(17)
O2 C8 O1 127.14(19)
O2 C8 C9 120.12(18)
Cl1 C9 H9 108.3
Cl2 C9 Cl1 108.76(12)
Cl2 C9 H9 108.3
C8 C9 Cl1 110.23(14)
C8 C9 Cl2 112.85(14)
C8 C9 H9 108.3
Cl3 C10 H10 107.1
Cl4 C10 Cl3 111.26(12)
Cl4 C10 H10 107.1
C11 C10 Cl3 112.08(15)
C11 C10 Cl4 111.76(15)
C11 C10 H10 107.1
O3 C11 O4 126.3(2)
O3 C11 C10 117.66(19)
O4 C11 C10 115.90(18)
H2WA O2W H2WB 104.3

loop_
_geom_bond_atom_site_label_1
_geom_bond_atom_site_label_2
_geom_bond_distance
Cu1 S1 2.2980(6)
Cu1 O1 1.9820(14)
Cu1 O1W 2.1874(14)
Cu1 N1 2.0404(17)
Cu1 N3 2.0070(17)
Cl1 C9 1.782(2)
Cl2 C9 1.765(2)
S1 C6 1.712(2)
O1 C8 1.279(2)
O1W H1WA 0.8287
O1W H1WB 0.8222
O2 C8 1.227(2)
N1 C1 1.392(3)
N1 C3 1.328(3)
N2 H2 0.8801
N2 C2 1.368(3)
N2 C3 1.354(3)
N3 N4 1.367(2)
N3 C5 1.292(3)
N4 H4 0.8799
N4 C6 1.353(3)
N5 H5 0.8799
N5 C6 1.319(3)
N5 C7 1.456(3)
C1 C2 1.366(3)
C1 C5 1.436(3)
C2 H2A 0.9500
C3 C4 1.481(3)
C4 H4A 0.9800
C4 H4B 0.9800
C4 H4C 0.9800
C5 H5A 0.9500
C7 H7A 0.9800
C7 H7B 0.9800
C7 H7C 0.9800
C8 C9 1.543(3)
C9 H9 1.0000
Cl3 C10 1.766(2)
Cl4 C10 1.758(2)
O3 C11 1.242(3)
O4 C11 1.251(3)
C10 H10 1.0000
C10 C11 1.550(3)
O2W H2WA 0.8286
O2W H2WB 0.8280

loop_
_geom_hbond_atom_site_label_D
_geom_hbond_atom_site_label_H
_geom_hbond_atom_site_label_A
_geom_hbond_distance_DH
_geom_hbond_distance_HA
_geom_hbond_distance_DA
_geom_hbond_angle_DHA
_geom_hbond_site_symmetry_A
_geom_hbond_publ_flag
O1W H1WA O2W 0.83 1.93 2.757(2) 176.4 1_655 yes
O1W H1WB O3 0.82 1.99 2.790(2) 165.2 . yes
N2 H2 O2 0.88 1.96 2.826(2) 169.2 2_656 yes
N4 H4 O4 0.88 1.88 2.754(2) 173.5 4_566 yes
N5 H5 O3 0.88 1.90 2.778(2) 177.1 4_566 yes
C2 H2A Cl2 0.95 2.96 3.469(2) 115.2 2_656 yes
C2 H2A Cl3 0.95 2.93 3.870(2) 172.9 3_767 yes
C4 H4B S1 0.98 2.86 3.707(2) 145.7 2_656 yes
C4 H4C Cl1 0.98 3.06 3.648(2) 120.2 . yes
C5 H5A O2W 0.95 2.30 3.245(3) 172.7 3_667 yes
C7 H7C Cl1 0.98 2.95 3.687(2) 132.9 2_646 yes
O2W H2WA O4 0.83 2.01 2.785(2) 155.1 2_656 yes
O2W H2WB O1 0.83 2.00 2.8247(19) 170.9 . yes
C10 H10 O2 1.00 2.57 3.470(3) 149.9 1_655 yes

loop_
_geom_torsion_atom_site_label_1
_geom_torsion_atom_site_label_2
_geom_torsion_atom_site_label_3
_geom_torsion_atom_site_label_4
_geom_torsion
Cu1 S1 C6 N4 -2.39(17)
Cu1 S1 C6 N5 178.27(16)
Cu1 O1 C8 O2 7.9(3)
Cu1 O1 C8 C9 -173.55(12)
Cu1 N1 C1 C2 176.80(14)
Cu1 N1 C1 C5 -3.4(2)
Cu1 N1 C3 N2 -174.63(16)
Cu1 N1 C3 C4 2.3(4)
Cu1 N3 N4 C6 -7.3(2)
Cu1 N3 C5 C1 2.1(2)
O1 C8 C9 Cl1 60.0(2)
O1 C8 C9 Cl2 -178.19(14)
O2 C8 C9 Cl1 -121.32(18)
O2 C8 C9 Cl2 0.5(3)
N1 C1 C2 N2 -0.5(2)
N1 C1 C5 N3 1.0(3)
N3 N4 C6 S1 6.2(2)
N3 N4 C6 N5 -174.44(17)
N4 N3 C5 C1 -177.12(17)
C1 N1 C3 N2 -0.8(2)
C1 N1 C3 C4 176.15(19)
C2 N2 C3 N1 0.5(2)
C2 N2 C3 C4 -176.56(19)
C2 C1 C5 N3 -179.2(2)
C3 N1 C1 C2 0.8(2)
C3 N1 C1 C5 -179.33(17)
C3 N2 C2 C1 0.1(2)
C5 N3 N4 C6 171.89(18)
C5 C1 C2 N2 179.7(2)
C7 N5 C6 S1 6.0(3)
C7 N5 C6 N4 -173.36(18)
Cl3 C10 C11 O3 18.2(3)
Cl3 C10 C11 O4 -165.62(16)
Cl4 C10 C11 O3 143.84(17)
Cl4 C10 C11 O4 -39.9(2)
